data_1555627
loop_
_publ_author_name
'Ren, Jian'
'Shi, Xin'
'Li, Xiao-Nian'
'Li, Lai-Wei'
'Su, Jia'
'Shao, Li-Dong'
'Zhao, Qin-Shi'

_publ_section_title
;
 Synthesis of a Small-Molecule Library with Skeletal Diversity from
 Hemslecin A via the Reaction-Discovery Strategy.
;
_journal_issue 16
_journal_name_full 'Organic letters'
_journal_page_first 3948
_journal_page_last 3951
_journal_paper_doi 10.1021/acs.orglett.6b01654
_journal_volume 18
_journal_year 2016
_chemical_absolute_configuration ad
_chemical_formula_moiety 'C28 H38 O8, C H2 Cl2'
_chemical_formula_sum 'C29 H40 Cl2 O8'
_chemical_formula_weight 587.51
_space_group_crystal_system monoclinic
_space_group_IT_number 4
_space_group_name_Hall 'P 2yb'
_space_group_name_H-M_alt 'P 1 21 1'
_atom_sites_solution_hydrogens geom
_atom_sites_solution_primary direct
_atom_sites_solution_secondary difmap
_audit_creation_method SHELXL-2014/7
_cell_angle_alpha 90
_cell_angle_beta 90.932(2)
_cell_angle_gamma 90
_cell_formula_units_Z 2
_cell_length_a 7.6253(10)
_cell_length_b 11.8707(16)
_cell_length_c 16.229(2)
_cell_measurement_reflns_used 8499
_cell_measurement_temperature 100(2)
_cell_measurement_theta_max 30.91
_cell_measurement_theta_min 2.51
_cell_volume 1468.8(3)
_computing_cell_refinement 'Bruker SAINT'
_computing_data_collection 'Bruker APEX2'
_computing_data_reduction 'Bruker SAINT'
_computing_molecular_graphics 'Bruker SHELXTL'
_computing_publication_material 'Bruker SHELXTL'
_computing_structure_refinement 'SHELXL-2014 (Sheldrick 2014)'
_computing_structure_solution 'SHELXS-97 (Sheldrick 2008)'
_diffrn_ambient_temperature 100(2)
_diffrn_measured_fraction_theta_full 0.998
_diffrn_measured_fraction_theta_max 0.937
_diffrn_measurement_device_type 'Bruker APEX-II CCD'
_diffrn_measurement_method '\f and \w scans'
_diffrn_radiation_type MoK\a
_diffrn_radiation_wavelength 0.71073
_diffrn_reflns_av_R_equivalents 0.0261
_diffrn_reflns_av_unetI/netI 0.0418
_diffrn_reflns_Laue_measured_fraction_full 0.998
_diffrn_reflns_Laue_measured_fraction_max 0.937
_diffrn_reflns_limit_h_max 10
_diffrn_reflns_limit_h_min -10
_diffrn_reflns_limit_k_max 16
_diffrn_reflns_limit_k_min -16
_diffrn_reflns_limit_l_max 22
_diffrn_reflns_limit_l_min -22
_diffrn_reflns_number 16251
_diffrn_reflns_point_group_measured_fraction_full 0.995
_diffrn_reflns_point_group_measured_fraction_max 0.899
_diffrn_reflns_theta_full 25.242
_diffrn_reflns_theta_max 30.969
_diffrn_reflns_theta_min 2.126
_diffrn_source 'fine-focus sealed tube'
_exptl_absorpt_coefficient_mu 0.269
_exptl_absorpt_correction_type multi-scan
_exptl_absorpt_process_details sadabs
_exptl_crystal_colour colourless
_exptl_crystal_density_diffrn 1.328
_exptl_crystal_description plate
_exptl_crystal_F_000 624
_exptl_crystal_size_max 1.120
_exptl_crystal_size_mid 0.900
_exptl_crystal_size_min 0.060
_exptl_transmission_factor_max 0.7462
_exptl_transmission_factor_min 0.6452
_refine_diff_density_max 0.316
_refine_diff_density_min -0.235
_refine_diff_density_rms 0.047
_refine_ls_abs_structure_details
;
 Flack x determined using 3280 quotients [(I+)-(I-)]/[(I+)+(I-)]
 (Parsons, Flack and Wagner, Acta Cryst. B69 (2013) 249-259).
;
_refine_ls_abs_structure_Flack -0.009(18)
_refine_ls_extinction_method none
_refine_ls_goodness_of_fit_ref 1.021
_refine_ls_hydrogen_treatment constr
_refine_ls_matrix_type full
_refine_ls_number_parameters 360
_refine_ls_number_reflns 8373
_refine_ls_number_restraints 1
_refine_ls_restrained_S_all 1.021
_refine_ls_R_factor_all 0.0368
_refine_ls_R_factor_gt 0.0318
_refine_ls_shift/su_max 0.087
_refine_ls_shift/su_mean 0.001
_refine_ls_structure_factor_coef Fsqd
_refine_ls_weighting_details 'w=1/[\s^2^(Fo^2^)+(0.0483P)^2^+0.1086P] where P=(Fo^2^+2Fc^2^)/3'
_refine_ls_weighting_scheme calc
_refine_ls_wR_factor_gt 0.0822
_refine_ls_wR_factor_ref 0.0849
_reflns_Friedel_coverage 0.839
_reflns_Friedel_fraction_full 0.992
_reflns_Friedel_fraction_max 0.857
_reflns_number_gt 7750
_reflns_number_total 8373
_reflns_threshold_expression 'I > 2\s(I)'
_cod_data_source_file ol6b01654_si_009.cif
_cod_data_source_block mo_frj269_0m
_cod_original_sg_symbol_H-M 'P 21'
_cod_database_code 1555627
_shelx_shelxl_version_number 2014/7
_shelx_space_group_comment
;
The symmetry employed for this shelxl refinement is uniquely defined
by the following loop, which should always be used as a source of
symmetry information in preference to the above space-group names.
They are only intended as comments.
;
_shelx_estimated_absorpt_t_min 0.753
_shelx_estimated_absorpt_t_max 0.984

loop_
_space_group_symop_operation_xyz
'x, y, z'
'-x, y+1/2, -z'

loop_
_atom_site_label
_atom_site_type_symbol
_atom_site_fract_x
_atom_site_fract_y
_atom_site_fract_z
_atom_site_U_iso_or_equiv
_atom_site_adp_type
_atom_site_occupancy
_atom_site_site_symmetry_order
_atom_site_calc_flag
_atom_site_refinement_flags_posn
_atom_site_refinement_flags_adp
Cl1 Cl 0.78171(8) 0.34539(6) 0.44433(4) 0.03756(15) Uani 1 1 d . .
Cl2 Cl 0.87486(9) 0.53351(5) 0.33699(4) 0.03797(15) Uani 1 1 d . .
O3 O 0.65010(17) 0.99309(11) 0.40590(7) 0.0148(2) Uani 1 1 d . .
O11 O 1.14614(17) 0.94610(12) 0.06137(8) 0.0176(3) Uani 1 1 d . .
O17 O 0.65676(19) 1.00439(12) -0.14281(9) 0.0217(3) Uani 1 1 d . .
O20 O 0.44772(17) 0.77759(12) -0.17436(8) 0.0170(3) Uani 1 1 d . .
O16 O 0.31106(17) 0.65123(12) -0.10050(9) 0.0196(3) Uani 1 1 d . .
O2 O 0.99605(17) 1.01957(11) 0.36972(8) 0.0151(2) Uani 1 1 d . .
O31 O 1.08664(19) 1.16987(13) 0.29757(9) 0.0224(3) Uani 1 1 d . .
O33 O 0.7683(2) 0.89455(13) 0.51216(8) 0.0266(3) Uani 1 1 d . .
C34 C 0.6222(3) 1.06898(18) 0.53919(12) 0.0209(4) Uani 1 1 d . .
H34A H 0.5106 1.0463 0.5632 0.031 Uiso 1 1 calc R U
H34B H 0.6043 1.1366 0.5055 0.031 Uiso 1 1 calc R U
H34C H 0.7076 1.0852 0.5834 0.031 Uiso 1 1 calc R U
C33 C 0.6899(2) 0.97542(16) 0.48634(11) 0.0163(3) Uani 1 1 d . .
C3 C 0.7330(2) 0.92001(15) 0.34593(10) 0.0118(3) Uani 1 1 d . .
H3 H 0.7911 0.8559 0.3755 0.014 Uiso 1 1 calc R U
C2 C 0.8720(2) 0.99027(15) 0.30394(10) 0.0122(3) Uani 1 1 d . .
H2 H 0.8191 1.0596 0.2789 0.015 Uiso 1 1 calc R U
C1 C 0.9650(2) 0.92111(15) 0.23929(10) 0.0131(3) Uani 1 1 d . .
H1A H 1.0261 0.8570 0.2661 0.016 Uiso 1 1 calc R U
H1B H 1.0540 0.9683 0.2121 0.016 Uiso 1 1 calc R U
C10 C 0.8331(2) 0.87626(14) 0.17416(10) 0.0096(3) Uani 1 1 d . .
H10 H 0.7762 0.9433 0.1477 0.012 Uiso 1 1 calc R U
C9 C 0.9315(2) 0.80996(14) 0.10398(10) 0.0100(3) Uani 1 1 d . .
C8 C 0.8114(2) 0.72512(14) 0.05511(10) 0.0099(3) Uani 1 1 d . .
H8 H 0.8941 0.6745 0.0254 0.012 Uiso 1 1 calc R U
C14 C 0.6884(2) 0.77547(14) -0.01361(10) 0.0100(3) Uani 1 1 d . .
C13 C 0.8030(2) 0.85514(14) -0.06865(10) 0.0107(3) Uani 1 1 d . .
C17 C 0.6887(2) 0.90476(16) -0.13791(10) 0.0140(3) Uani 1 1 d . .
C20 C 0.6136(2) 0.82289(17) -0.20365(11) 0.0169(4) Uani 1 1 d . .
H20 H 0.6984 0.7603 -0.2135 0.020 Uiso 1 1 calc R U
C21 C 0.5708(3) 0.8828(2) -0.28367(12) 0.0276(5) Uani 1 1 d . .
H21A H 0.5158 0.8297 -0.3224 0.041 Uiso 1 1 calc R U
H21B H 0.6789 0.9124 -0.3073 0.041 Uiso 1 1 calc R U
H21C H 0.4899 0.9451 -0.2732 0.041 Uiso 1 1 calc R U
C11 C 1.0009(2) 0.90527(15) 0.04956(10) 0.0117(3) Uani 1 1 d . .
C12 C 0.8789(2) 0.95134(15) -0.01614(10) 0.0127(3) Uani 1 1 d . .
H12A H 0.9435 1.0043 -0.0517 0.015 Uiso 1 1 calc R U
H12B H 0.7822 0.9933 0.0099 0.015 Uiso 1 1 calc R U
C16 C 0.4483(2) 0.69891(16) -0.11376(11) 0.0144(3) Uani 1 1 d . .
C15 C 0.6158(2) 0.67444(15) -0.06595(11) 0.0134(3) Uani 1 1 d . .
H15A H 0.7068 0.6511 -0.1053 0.016 Uiso 1 1 calc R U
H15B H 0.5947 0.6101 -0.0286 0.016 Uiso 1 1 calc R U
C7 C 0.7174(2) 0.64804(14) 0.11738(10) 0.0132(3) Uani 1 1 d . .
H7A H 0.6207 0.6083 0.0881 0.016 Uiso 1 1 calc R U
H7B H 0.8016 0.5903 0.1373 0.016 Uiso 1 1 calc R U
C6 C 0.6431(2) 0.70759(15) 0.19082(10) 0.0129(3) Uani 1 1 d . .
H6 H 0.5566 0.6690 0.2215 0.015 Uiso 1 1 calc R U
C5 C 0.6893(2) 0.81011(14) 0.21617(10) 0.0106(3) Uani 1 1 d . .
C4 C 0.5932(2) 0.87276(15) 0.28518(10) 0.0120(3) Uani 1 1 d . .
C28 C 0.4818(2) 0.96867(17) 0.24699(11) 0.0160(3) Uani 1 1 d . .
H28A H 0.4001 0.9373 0.2058 0.024 Uiso 1 1 calc R U
H28B H 0.5590 1.0234 0.2206 0.024 Uiso 1 1 calc R U
H28C H 0.4155 1.0062 0.2904 0.024 Uiso 1 1 calc R U
C29 C 0.4721(2) 0.79517(18) 0.33406(11) 0.0187(4) Uani 1 1 d . .
H29A H 0.3786 0.7666 0.2975 0.028 Uiso 1 1 calc R U
H29B H 0.4202 0.8376 0.3794 0.028 Uiso 1 1 calc R U
H29C H 0.5400 0.7318 0.3565 0.028 Uiso 1 1 calc R U
C30 C 0.5303(2) 0.83935(15) 0.02177(10) 0.0120(3) Uani 1 1 d . .
H30A H 0.4574 0.7869 0.0529 0.018 Uiso 1 1 calc R U
H30B H 0.4607 0.8722 -0.0235 0.018 Uiso 1 1 calc R U
H30C H 0.5725 0.8995 0.0584 0.018 Uiso 1 1 calc R U
C18 C 0.9613(2) 0.79587(17) -0.10947(11) 0.0154(3) Uani 1 1 d . .
H18A H 0.9203 0.7286 -0.1391 0.023 Uiso 1 1 calc R U
H18B H 1.0471 0.7739 -0.0668 0.023 Uiso 1 1 calc R U
H18C H 1.0164 0.8477 -0.1483 0.023 Uiso 1 1 calc R U
C19 C 1.0878(2) 0.74112(15) 0.13901(11) 0.0152(3) Uani 1 1 d . .
H19A H 1.1401 0.6970 0.0947 0.023 Uiso 1 1 calc R U
H19B H 1.0464 0.6902 0.1820 0.023 Uiso 1 1 calc R U
H19C H 1.1758 0.7925 0.1625 0.023 Uiso 1 1 calc R U
C31 C 1.0957(2) 1.11184(16) 0.35838(11) 0.0157(3) Uani 1 1 d . .
C32 C 1.2171(3) 1.13115(18) 0.43035(12) 0.0218(4) Uani 1 1 d . .
H32A H 1.2970 1.1933 0.4179 0.033 Uiso 1 1 calc R U
H32B H 1.2851 1.0626 0.4413 0.033 Uiso 1 1 calc R U
H32C H 1.1486 1.1503 0.4790 0.033 Uiso 1 1 calc R U
C1S C 0.9034(3) 0.3883(2) 0.35819(15) 0.0321(5) Uani 1 1 d . .
H1S1 H 0.8657 0.3439 0.3094 0.039 Uiso 1 1 calc R U
H1S2 H 1.0294 0.3728 0.3688 0.039 Uiso 1 1 calc R U

loop_
_atom_site_aniso_label
_atom_site_aniso_U_11
_atom_site_aniso_U_22
_atom_site_aniso_U_33
_atom_site_aniso_U_23
_atom_site_aniso_U_13
_atom_site_aniso_U_12
Cl1 0.0396(3) 0.0398(3) 0.0331(3) 0.0119(3) -0.0033(2) -0.0073(3)
Cl2 0.0454(3) 0.0285(3) 0.0399(3) 0.0101(2) -0.0023(2) -0.0009(2)
O3 0.0185(6) 0.0157(6) 0.0103(5) -0.0016(4) 0.0014(4) 0.0027(5)
O11 0.0136(6) 0.0195(7) 0.0198(6) -0.0027(5) 0.0005(5) -0.0056(5)
O17 0.0235(7) 0.0168(7) 0.0247(7) 0.0060(5) -0.0019(5) 0.0043(5)
O20 0.0129(5) 0.0202(7) 0.0179(6) -0.0009(5) -0.0030(5) 0.0023(5)
O16 0.0143(6) 0.0184(7) 0.0261(7) -0.0033(5) -0.0026(5) -0.0005(5)
O2 0.0172(6) 0.0153(6) 0.0127(5) -0.0006(5) -0.0040(5) -0.0032(5)
O31 0.0251(7) 0.0219(7) 0.0202(7) 0.0043(5) -0.0023(5) -0.0089(6)
O33 0.0435(9) 0.0225(7) 0.0138(6) 0.0027(6) -0.0002(6) 0.0095(7)
C34 0.0269(9) 0.0213(9) 0.0146(8) -0.0035(7) -0.0002(7) 0.0018(8)
C33 0.0202(8) 0.0168(9) 0.0118(8) 0.0005(6) 0.0017(6) -0.0023(7)
C3 0.0130(7) 0.0130(8) 0.0096(7) -0.0006(6) 0.0013(5) -0.0002(6)
C2 0.0133(7) 0.0126(8) 0.0106(7) -0.0021(6) -0.0008(6) -0.0021(6)
C1 0.0108(7) 0.0153(8) 0.0133(7) -0.0030(6) 0.0000(6) -0.0015(6)
C10 0.0098(6) 0.0096(7) 0.0095(6) -0.0018(5) 0.0007(5) -0.0014(5)
C9 0.0093(6) 0.0090(7) 0.0116(7) -0.0013(6) -0.0001(5) -0.0002(5)
C8 0.0099(7) 0.0084(7) 0.0114(7) -0.0014(6) -0.0010(5) 0.0001(5)
C14 0.0101(7) 0.0085(7) 0.0114(7) -0.0015(6) 0.0006(5) -0.0001(5)
C13 0.0100(7) 0.0105(7) 0.0117(7) -0.0001(6) 0.0013(5) 0.0011(6)
C17 0.0109(7) 0.0191(8) 0.0120(7) 0.0025(6) 0.0038(6) 0.0026(6)
C20 0.0143(8) 0.0238(10) 0.0128(7) 0.0013(7) -0.0005(6) 0.0035(7)
C21 0.0266(10) 0.0417(13) 0.0145(8) 0.0063(8) -0.0028(7) 0.0045(9)
C11 0.0122(7) 0.0105(7) 0.0126(7) -0.0048(6) 0.0038(6) -0.0004(6)
C12 0.0135(7) 0.0110(7) 0.0136(7) 0.0011(6) 0.0020(6) -0.0010(6)
C16 0.0147(7) 0.0129(8) 0.0154(8) -0.0066(6) -0.0020(6) 0.0030(6)
C15 0.0139(7) 0.0114(8) 0.0148(7) -0.0026(6) -0.0026(6) 0.0010(6)
C7 0.0182(8) 0.0081(7) 0.0133(7) 0.0009(6) -0.0001(6) -0.0015(6)
C6 0.0136(7) 0.0119(8) 0.0131(7) 0.0020(6) -0.0001(6) -0.0021(6)
C5 0.0104(7) 0.0115(7) 0.0100(7) 0.0019(6) -0.0007(5) -0.0005(6)
C4 0.0118(7) 0.0130(8) 0.0114(7) -0.0001(6) 0.0021(5) -0.0024(6)
C28 0.0141(7) 0.0189(9) 0.0152(8) -0.0009(7) 0.0010(6) 0.0039(7)
C29 0.0186(8) 0.0221(9) 0.0156(8) 0.0007(7) 0.0057(6) -0.0057(7)
C30 0.0100(7) 0.0122(7) 0.0137(7) -0.0012(6) 0.0011(6) 0.0013(6)
C18 0.0109(7) 0.0207(9) 0.0147(7) -0.0020(7) 0.0025(6) 0.0033(6)
C19 0.0131(7) 0.0132(8) 0.0191(8) -0.0012(6) -0.0036(6) 0.0028(6)
C31 0.0147(8) 0.0162(8) 0.0161(8) -0.0046(7) 0.0003(6) -0.0015(6)
C32 0.0236(9) 0.0211(10) 0.0204(8) -0.0032(7) -0.0079(7) -0.0054(7)
C1S 0.0350(12) 0.0280(12) 0.0333(11) 0.0062(9) 0.0028(9) 0.0051(9)

loop_
_atom_type_symbol
_atom_type_description
_atom_type_scat_dispersion_real
_atom_type_scat_dispersion_imag
_atom_type_scat_source
C C 0.0033 0.0016 'International Tables Vol C Tables 4.2.6.8 and 6.1.1.4'
H H 0.0000 0.0000 'International Tables Vol C Tables 4.2.6.8 and 6.1.1.4'
O O 0.0106 0.0060 'International Tables Vol C Tables 4.2.6.8 and 6.1.1.4'
Cl Cl 0.1484 0.1585 'International Tables Vol C Tables 4.2.6.8 and 6.1.1.4'

loop_
_geom_angle_atom_site_label_1
_geom_angle_atom_site_label_2
_geom_angle_atom_site_label_3
_geom_angle
C33 O3 C3 117.39(14)
C16 O20 C20 119.79(13)
C31 O2 C2 117.06(14)
C33 C34 H34A 109.5
C33 C34 H34B 109.5
H34A C34 H34B 109.5
C33 C34 H34C 109.5
H34A C34 H34C 109.5
H34B C34 H34C 109.5
O33 C33 O3 124.26(17)
O33 C33 C34 124.44(17)
O3 C33 C34 111.30(16)
O3 C3 C2 106.64(13)
O3 C3 C4 109.92(13)
C2 C3 C4 113.09(13)
O3 C3 H3 109.0
C2 C3 H3 109.0
C4 C3 H3 109.0
O2 C2 C1 109.34(14)
O2 C2 C3 104.60(13)
C1 C2 C3 110.51(14)
O2 C2 H2 110.7
C1 C2 H2 110.7
C3 C2 H2 110.7
C2 C1 C10 110.75(13)
C2 C1 H1A 109.5
C10 C1 H1A 109.5
C2 C1 H1B 109.5
C10 C1 H1B 109.5
H1A C1 H1B 108.1
C5 C10 C1 109.77(13)
C5 C10 C9 114.83(13)
C1 C10 C9 110.68(13)
C5 C10 H10 107.1
C1 C10 H10 107.1
C9 C10 H10 107.1
C11 C9 C19 109.31(13)
C11 C9 C8 112.72(13)
C19 C9 C8 106.67(13)
C11 C9 C10 102.67(13)
C19 C9 C10 111.71(14)
C8 C9 C10 113.78(13)
C7 C8 C14 114.37(13)
C7 C8 C9 108.80(13)
C14 C8 C9 116.98(13)
C7 C8 H8 105.2
C14 C8 H8 105.2
C9 C8 H8 105.2
C30 C14 C8 112.68(13)
C30 C14 C15 107.85(13)
C8 C14 C15 107.27(13)
C30 C14 C13 111.09(13)
C8 C14 C13 107.59(12)
C15 C14 C13 110.30(13)
C17 C13 C12 109.10(14)
C17 C13 C18 107.36(13)
C12 C13 C18 106.58(13)
C17 C13 C14 109.47(13)
C12 C13 C14 109.87(13)
C18 C13 C14 114.30(14)
O17 C17 C13 122.44(17)
O17 C17 C20 119.82(17)
C13 C17 C20 117.73(15)
O20 C20 C21 106.07(15)
O20 C20 C17 108.64(13)
C21 C20 C17 111.70(17)
O20 C20 H20 110.1
C21 C20 H20 110.1
C17 C20 H20 110.1
C20 C21 H21A 109.5
C20 C21 H21B 109.5
H21A C21 H21B 109.5
C20 C21 H21C 109.5
H21A C21 H21C 109.5
H21B C21 H21C 109.5
O11 C11 C12 121.01(16)
O11 C11 C9 121.49(16)
C12 C11 C9 117.41(14)
C11 C12 C13 110.26(14)
C11 C12 H12A 109.6
C13 C12 H12A 109.6
C11 C12 H12B 109.6
C13 C12 H12B 109.6
H12A C12 H12B 108.1
O16 C16 O20 117.23(16)
O16 C16 C15 122.94(17)
O20 C16 C15 119.82(15)
C16 C15 C14 114.82(14)
C16 C15 H15A 108.6
C14 C15 H15A 108.6
C16 C15 H15B 108.6
C14 C15 H15B 108.6
H15A C15 H15B 107.5
C6 C7 C8 115.08(14)
C6 C7 H7A 108.5
C8 C7 H7A 108.5
C6 C7 H7B 108.5
C8 C7 H7B 108.5
H7A C7 H7B 107.5
C5 C6 C7 125.01(15)
C5 C6 H6 117.5
C7 C6 H6 117.5
C6 C5 C10 121.57(15)
C6 C5 C4 122.68(15)
C10 C5 C4 115.61(13)
C29 C4 C5 112.57(14)
C29 C4 C28 108.53(14)
C5 C4 C28 109.24(13)
C29 C4 C3 107.62(14)
C5 C4 C3 107.94(13)
C28 C4 C3 110.95(14)
C4 C28 H28A 109.5
C4 C28 H28B 109.5
H28A C28 H28B 109.5
C4 C28 H28C 109.5
H28A C28 H28C 109.5
H28B C28 H28C 109.5
C4 C29 H29A 109.5
C4 C29 H29B 109.5
H29A C29 H29B 109.5
C4 C29 H29C 109.5
H29A C29 H29C 109.5
H29B C29 H29C 109.5
C14 C30 H30A 109.5
C14 C30 H30B 109.5
H30A C30 H30B 109.5
C14 C30 H30C 109.5
H30A C30 H30C 109.5
H30B C30 H30C 109.5
C13 C18 H18A 109.5
C13 C18 H18B 109.5
H18A C18 H18B 109.5
C13 C18 H18C 109.5
H18A C18 H18C 109.5
H18B C18 H18C 109.5
C9 C19 H19A 109.5
C9 C19 H19B 109.5
H19A C19 H19B 109.5
C9 C19 H19C 109.5
H19A C19 H19C 109.5
H19B C19 H19C 109.5
O31 C31 O2 123.49(17)
O31 C31 C32 125.34(18)
O2 C31 C32 111.17(16)
C31 C32 H32A 109.5
C31 C32 H32B 109.5
H32A C32 H32B 109.5
C31 C32 H32C 109.5
H32A C32 H32C 109.5
H32B C32 H32C 109.5
Cl1 C1S Cl2 111.72(14)
Cl1 C1S H1S1 109.3
Cl2 C1S H1S1 109.3
Cl1 C1S H1S2 109.3
Cl2 C1S H1S2 109.3
H1S1 C1S H1S2 107.9

loop_
_geom_bond_atom_site_label_1
_geom_bond_atom_site_label_2
_geom_bond_distance
Cl1 C1S 1.765(2)
Cl2 C1S 1.771(3)
O3 C33 1.352(2)
O3 C3 1.456(2)
O11 C11 1.221(2)
O17 C17 1.210(2)
O20 C16 1.356(2)
O20 C20 1.461(2)
O16 C16 1.212(2)
O2 C31 1.347(2)
O2 C2 1.457(2)
O31 C31 1.205(2)
O33 C33 1.203(2)
C34 C33 1.500(3)
C34 H34A 0.9800
C34 H34B 0.9800
C34 H34C 0.9800
C3 C2 1.519(2)
C3 C4 1.545(2)
C3 H3 1.0000
C2 C1 1.517(2)
C2 H2 1.0000
C1 C10 1.542(2)
C1 H1A 0.9900
C1 H1B 0.9900
C10 C5 1.519(2)
C10 C9 1.584(2)
C10 H10 1.0000
C9 C11 1.535(2)
C9 C19 1.545(2)
C9 C8 1.568(2)
C8 C7 1.548(2)
C8 C14 1.564(2)
C8 H8 1.0000
C14 C30 1.543(2)
C14 C15 1.566(2)
C14 C13 1.575(2)
C13 C17 1.529(2)
C13 C12 1.533(2)
C13 C18 1.555(2)
C17 C20 1.546(3)
C20 C21 1.511(3)
C20 H20 1.0000
C21 H21A 0.9800
C21 H21B 0.9800
C21 H21C 0.9800
C11 C12 1.506(2)
C12 H12A 0.9900
C12 H12B 0.9900
C16 C15 1.512(2)
C15 H15A 0.9900
C15 H15B 0.9900
C7 C6 1.504(2)
C7 H7A 0.9900
C7 H7B 0.9900
C6 C5 1.330(2)
C6 H6 0.9500
C5 C4 1.540(2)
C4 C29 1.535(2)
C4 C28 1.545(3)
C28 H28A 0.9800
C28 H28B 0.9800
C28 H28C 0.9800
C29 H29A 0.9800
C29 H29B 0.9800
C29 H29C 0.9800
C30 H30A 0.9800
C30 H30B 0.9800
C30 H30C 0.9800
C18 H18A 0.9800
C18 H18B 0.9800
C18 H18C 0.9800
C19 H19A 0.9800
C19 H19B 0.9800
C19 H19C 0.9800
C31 C32 1.496(3)
C32 H32A 0.9800
C32 H32B 0.9800
C32 H32C 0.9800
C1S H1S1 0.9900
C1S H1S2 0.9900

loop_
_geom_hbond_atom_site_label_D
_geom_hbond_atom_site_label_H
_geom_hbond_atom_site_label_A
_geom_hbond_distance_DH
_geom_hbond_distance_HA
_geom_hbond_distance_DA
_geom_hbond_angle_DHA
_geom_hbond_site_symmetry_A
C1S H1S2 O33 0.99 2.47 3.245(3) 135.2 2_746
C12 H12B O16 0.99 2.49 3.376(2) 148.4 2_655
C20 H20 O31 1.00 2.40 3.311(2) 150.6 2_745
C1 H1B O11 0.99 2.57 3.235(2) 124.5 .
C1S H1S2 O33 0.99 2.47 3.245(3) 135.2 2_746
C12 H12B O16 0.99 2.49 3.376(2) 148.4 2_655
C20 H20 O31 1.00 2.40 3.311(2) 150.6 2_745
C1 H1B O11 0.99 2.57 3.235(2) 124.5 .
C1S H1S2 O33 0.99 2.47 3.245(3) 135.2 2_746
C12 H12B O16 0.99 2.49 3.376(2) 148.4 2_655
C20 H20 O31 1.00 2.40 3.311(2) 150.6 2_745
C1 H1B O11 0.99 2.57 3.235(2) 124.5 .
C1S H1S2 O33 0.99 2.47 3.245(3) 135.2 2_746
C12 H12B O16 0.99 2.49 3.376(2) 148.4 2_655
C20 H20 O31 1.00 2.40 3.311(2) 150.6 2_745
C1 H1B O11 0.99 2.57 3.235(2) 124.5 .
C20 H20 O31 1.00 2.40 3.311(2) 150.6 2_745
C12 H12B O16 0.99 2.49 3.376(2) 148.4 2_655
C1 H1B O11 0.99 2.57 3.235(2) 124.5 .
C20 H20 O31 1.00 2.40 3.311(2) 150.6 2_745
C12 H12B O16 0.99 2.49 3.376(2) 148.4 2_655
C1S H1S2 O33 0.99 2.47 3.245(3) 135.2 2_746
C1 H1B O11 0.99 2.57 3.235(2) 124.5 .
C20 H20 O31 1.00 2.40 3.311(2) 150.6 2_745
C12 H12B O16 0.99 2.49 3.376(2) 148.4 2_655
C1S H1S2 O33 0.99 2.47 3.245(3) 135.2 2_746
C1 H1B O11 0.99 2.57 3.235(2) 124.5 .
C20 H20 O31 1.00 2.40 3.311(2) 150.6 2_745
C12 H12B O16 0.99 2.49 3.376(2) 148.4 2_655
C1S H1S2 O33 0.99 2.47 3.245(3) 135.2 2_746
C1 H1B O11 0.99 2.57 3.235(2) 124.5 .
C20 H20 O31 1.00 2.40 3.311(2) 150.6 2_745
C12 H12B O16 0.99 2.49 3.376(2) 148.4 2_655
C1S H1S2 O33 0.99 2.47 3.245(3) 135.2 2_746
C1 H1B O11 0.99 2.57 3.235(2) 124.5 .
C20 H20 O31 1.00 2.40 3.311(2) 150.6 2_745
C12 H12B O16 0.99 2.49 3.376(2) 148.4 2_655
C1S H1S2 O33 0.99 2.47 3.245(3) 135.2 2_746

loop_
_geom_torsion_atom_site_label_1
_geom_torsion_atom_site_label_2
_geom_torsion_atom_site_label_3
_geom_torsion_atom_site_label_4
_geom_torsion
C3 O3 C33 O33 -11.0(3)
C3 O3 C33 C34 169.57(15)
C33 O3 C3 C2 -106.32(16)
C33 O3 C3 C4 130.74(15)
C31 O2 C2 C1 84.82(18)
C31 O2 C2 C3 -156.81(14)
O3 C3 C2 O2 63.01(16)
C4 C3 C2 O2 -176.06(13)
O3 C3 C2 C1 -179.42(13)
C4 C3 C2 C1 -58.49(19)
O2 C2 C1 C10 173.04(13)
C3 C2 C1 C10 58.43(19)
C2 C1 C10 C5 -55.45(18)
C2 C1 C10 C9 176.78(13)
C5 C10 C9 C11 155.43(14)
C1 C10 C9 C11 -79.62(16)
C5 C10 C9 C19 -87.55(16)
C1 C10 C9 C19 37.41(18)
C5 C10 C9 C8 33.30(19)
C1 C10 C9 C8 158.26(14)
C11 C9 C8 C7 -168.18(13)
C19 C9 C8 C7 71.84(16)
C10 C9 C8 C7 -51.79(18)
C11 C9 C8 C14 -36.69(19)
C19 C9 C8 C14 -156.67(14)
C10 C9 C8 C14 79.70(17)
C7 C8 C14 C30 54.79(18)
C9 C8 C14 C30 -74.09(18)
C7 C8 C14 C15 -63.75(17)
C9 C8 C14 C15 167.37(13)
C7 C8 C14 C13 177.58(13)
C9 C8 C14 C13 48.71(17)
C30 C14 C13 C17 -57.29(17)
C8 C14 C13 C17 178.94(13)
C15 C14 C13 C17 62.24(17)
C30 C14 C13 C12 62.50(17)
C8 C14 C13 C12 -61.27(16)
C15 C14 C13 C12 -177.97(13)
C30 C14 C13 C18 -177.76(14)
C8 C14 C13 C18 58.48(17)
C15 C14 C13 C18 -58.22(18)
C12 C13 C17 O17 -5.5(2)
C18 C13 C17 O17 -120.68(18)
C14 C13 C17 O17 114.72(18)
C12 C13 C17 C20 174.06(14)
C18 C13 C17 C20 58.93(18)
C14 C13 C17 C20 -65.67(18)
C16 O20 C20 C21 165.53(16)
C16 O20 C20 C17 -74.3(2)
O17 C17 C20 O20 -93.35(19)
C13 C17 C20 O20 87.03(17)
O17 C17 C20 C21 23.3(2)
C13 C17 C20 C21 -156.32(15)
C19 C9 C11 O11 -27.7(2)
C8 C9 C11 O11 -146.15(16)
C10 C9 C11 O11 91.01(17)
C19 C9 C11 C12 155.71(14)
C8 C9 C11 C12 37.27(19)
C10 C9 C11 C12 -85.57(16)
O11 C11 C12 C13 131.97(16)
C9 C11 C12 C13 -51.43(18)
C17 C13 C12 C11 -176.60(12)
C18 C13 C12 C11 -60.96(17)
C14 C13 C12 C11 63.39(16)
C20 O20 C16 O16 -168.75(16)
C20 O20 C16 C15 11.5(2)
O16 C16 C15 C14 -115.85(19)
O20 C16 C15 C14 63.9(2)
C30 C14 C15 C16 36.91(19)
C8 C14 C15 C16 158.52(14)
C13 C14 C15 C16 -84.58(17)
C14 C8 C7 C6 -88.71(18)
C9 C8 C7 C6 44.16(19)
C8 C7 C6 C5 -18.1(2)
C7 C6 C5 C10 -3.2(3)
C7 C6 C5 C4 172.30(16)
C1 C10 C5 C6 -130.18(17)
C9 C10 C5 C6 -4.7(2)
C1 C10 C5 C4 54.00(18)
C9 C10 C5 C4 179.43(13)
C6 C5 C4 C29 13.7(2)
C10 C5 C4 C29 -170.51(15)
C6 C5 C4 C28 -106.92(18)
C10 C5 C4 C28 68.86(17)
C6 C5 C4 C3 132.35(16)
C10 C5 C4 C3 -51.88(18)
O3 C3 C4 C29 -66.13(17)
C2 C3 C4 C29 174.81(14)
O3 C3 C4 C5 172.13(13)
C2 C3 C4 C5 53.07(18)
O3 C3 C4 C28 52.47(17)
C2 C3 C4 C28 -66.59(17)
C2 O2 C31 O31 0.1(3)
C2 O2 C31 C32 -179.65(15)
